data_7242710
loop_
_publ_author_name
'Miao, Le-Ping'
'Qi, Qi'
'Han, Xiang-Bin'
'Zhang, Wen'

_publ_section_title
;
 DCM self-trapping by the host deformation in flexible host--guest
 molecules
;
_journal_issue 23
_journal_name_full CrystEngComm
_journal_page_first 4136
_journal_page_last 4142
_journal_paper_doi 10.1039/D1CE00301A
_journal_volume 23
_journal_year 2021
_chemical_formula_sum 'C84 H120 Cl8 N6 O4 Zn2'
_chemical_formula_weight 1692.24
_space_group_crystal_system monoclinic
_space_group_IT_number 14
_space_group_name_Hall '-P 2yn'
_space_group_name_H-M_alt 'P 1 21/n 1'
_atom_sites_solution_hydrogens mixed
_audit_creation_method SHELXL-2014/7
_audit_update_record
;
2021-02-23 deposited with the CCDC.	2021-04-23 downloaded from the CCDC.
;
_cell_angle_alpha 90
_cell_angle_beta 98.853(3)
_cell_angle_gamma 90
_cell_formula_units_Z 2
_cell_length_a 11.1435(3)
_cell_length_b 14.3229(4)
_cell_length_c 28.3951(9)
_cell_measurement_reflns_used 47289
_cell_measurement_temperature 332.99(10)
_cell_measurement_theta_max 30.318
_cell_measurement_theta_min 2.357
_cell_volume 4478.1(2)
_computing_structure_refinement 'SHELXL-2014/7 (Sheldrick, 2014)'
_diffrn_ambient_temperature 332.99(10)
_diffrn_measured_fraction_theta_full 0.999
_diffrn_measured_fraction_theta_max 0.837
_diffrn_measurement_device_type 'XtaLAB Synergy R, DW system, HyPix'
_diffrn_radiation_type MoK\a
_diffrn_radiation_wavelength 0.71073
_diffrn_reflns_av_R_equivalents 0.0438
_diffrn_reflns_av_unetI/netI 0.0495
_diffrn_reflns_Laue_measured_fraction_full 0.999
_diffrn_reflns_Laue_measured_fraction_max 0.837
_diffrn_reflns_limit_h_max 14
_diffrn_reflns_limit_h_min -15
_diffrn_reflns_limit_k_max 19
_diffrn_reflns_limit_k_min -18
_diffrn_reflns_limit_l_max 39
_diffrn_reflns_limit_l_min -37
_diffrn_reflns_number 47289
_diffrn_reflns_point_group_measured_fraction_full 0.999
_diffrn_reflns_point_group_measured_fraction_max 0.837
_diffrn_reflns_theta_full 25.242
_diffrn_reflns_theta_max 30.318
_diffrn_reflns_theta_min 2.357
_exptl_absorpt_coefficient_mu 0.823
_exptl_crystal_colour red
_exptl_crystal_density_diffrn 1.255
_exptl_crystal_description block
_exptl_crystal_F_000 1788.0
_refine_diff_density_max 0.561
_refine_diff_density_min -0.726
_refine_diff_density_rms 0.071
_refine_ls_extinction_method none
_refine_ls_goodness_of_fit_ref 1.018
_refine_ls_hydrogen_treatment constr
_refine_ls_matrix_type full
_refine_ls_number_parameters 553
_refine_ls_number_reflns 11263
_refine_ls_number_restraints 708
_refine_ls_restrained_S_all 1.038
_refine_ls_R_factor_all 0.1092
_refine_ls_R_factor_gt 0.0648
_refine_ls_shift/su_max 0.033
_refine_ls_shift/su_mean 0.000
_refine_ls_structure_factor_coef Fsqd
_refine_ls_weighting_details 'w=1/[\s^2^(Fo^2^)+(0.1393P)^2^+0.3753P] where P=(Fo^2^+2Fc^2^)/3'
_refine_ls_weighting_scheme calc
_refine_ls_wR_factor_gt 0.1934
_refine_ls_wR_factor_ref 0.2210
_reflns_Friedel_coverage 0.000
_reflns_number_gt 6901
_reflns_number_total 13457
_reflns_threshold_expression 'I > 2\s(I)'
_cod_data_source_file d1ce00301a2.cif
_cod_data_source_block 1-333K
_cod_depositor_comments 'Adding full bibliography for 7242699--7242712.cif.'
_cod_original_sg_symbol_H-M 'P 21/n'
_cod_database_code 7242710
_shelx_shelxl_version_number 2014/7
_shelx_space_group_comment
;
The symmetry employed for this shelxl refinement is uniquely defined
by the following loop, which should always be used as a source of
symmetry information in preference to the above space-group names.
They are only intended as comments.
;

loop_
_space_group_symop_operation_xyz
'x, y, z'
'-x+1/2, y+1/2, -z+1/2'
'-x, -y, -z'
'x-1/2, -y-1/2, z-1/2'

loop_
_atom_site_label
_atom_site_type_symbol
_atom_site_fract_x
_atom_site_fract_y
_atom_site_fract_z
_atom_site_U_iso_or_equiv
_atom_site_adp_type
_atom_site_occupancy
_atom_site_site_symmetry_order
_atom_site_calc_flag
_atom_site_refinement_flags_posn
_atom_site_refinement_flags_adp
_atom_site_refinement_flags_occupancy
_atom_site_disorder_assembly
_atom_site_disorder_group
C19 C 0.8768(4) 0.8288(4) 0.29997(14) 0.0881(13) Uani 1 1 d . U . . .
H19A H 0.8191 0.8754 0.2858 0.106 Uiso 1 1 calc R U . . .
H19B H 0.8330 0.7707 0.3018 0.106 Uiso 1 1 calc R U . . .
C1 C 0.5966(2) 1.0147(2) 0.34674(10) 0.0466(6) Uani 1 1 d . U . . .
C2 C 0.4895(2) 1.0321(2) 0.31236(10) 0.0490(7) Uani 1 1 d . U . . .
C3 C 0.4082(3) 1.0969(2) 0.32347(12) 0.0553(8) Uani 1 1 d . U . . .
H3 H 0.3378 1.1057 0.3017 0.066 Uiso 1 1 d R U . . .
C4 C 0.4221(3) 1.1521(2) 0.36490(12) 0.0561(8) Uani 1 1 d . U . . .
C5 C 0.5289(3) 1.1419(2) 0.39522(12) 0.0550(8) Uani 1 1 d . U . . .
H5 H 0.5442 1.1803 0.4219 0.066 Uiso 1 1 d R U . . .
C6 C 0.6167(3) 1.0751(2) 0.38733(10) 0.0480(7) Uani 1 1 d . U . . .
C7 C 0.7219(3) 1.0697(2) 0.42247(10) 0.0485(7) Uani 1 1 d . U . . .
H7 H 0.7307 1.1153 0.4461 0.058 Uiso 1 1 d R U . . .
C8 C 0.9037(2) 1.0076(2) 0.46344(10) 0.0446(6) Uani 1 1 d . U . . .
C9 C 0.9616(3) 1.0881(2) 0.48208(10) 0.0469(7) Uani 1 1 d . U . . .
H9 H 0.9355 1.1464 0.4702 0.056 Uiso 1 1 d R U . . .
C10 C 0.9419(2) 0.9191(2) 0.48045(10) 0.0433(6) Uani 1 1 d . U . . .
C11 C 0.8667(3) 0.7652(2) 0.47925(11) 0.0507(7) Uani 1 1 d . U . . .
H11 H 0.9071 0.7607 0.5104 0.061 Uiso 1 1 d R U . . .
C12 C 0.7990(3) 0.6845(2) 0.45998(11) 0.0498(7) Uani 1 1 d . U . . .
C13 C 0.8080(3) 0.6056(2) 0.48991(13) 0.0574(8) Uani 1 1 d . U . . .
H13 H 0.8580 0.6082 0.5193 0.069 Uiso 1 1 d R U . . .
C14 C 0.7459(3) 0.5246(2) 0.47740(13) 0.0609(8) Uani 1 1 d . U . . .
C15 C 0.6713(3) 0.5252(2) 0.43338(13) 0.0620(8) Uani 1 1 d . U . . .
H15 H 0.6275 0.4711 0.4244 0.074 Uiso 1 1 d R U . . .
C16 C 0.6565(3) 0.5990(2) 0.40190(12) 0.0566(8) Uani 1 1 d . U . . .
C17 C 0.7228(3) 0.6833(2) 0.41506(11) 0.0494(7) Uani 1 1 d . U . . .
C18 C 1.0128(4) 0.7843(4) 0.36935(17) 0.0930(14) Uani 1 1 d . U . . .
H18A H 0.9673 0.7276 0.3728 0.112 Uiso 1 1 d R U . . .
H18B H 1.0497 0.8042 0.4009 0.112 Uiso 1 1 d R U . . .
C20 C 0.9973(5) 0.9451(3) 0.3444(2) 0.1112(18) Uani 1 1 d . U . . .
H20A H 1.0339 0.9630 0.3764 0.133 Uiso 1 1 d R U . . .
H20B H 0.9429 0.9948 0.3315 0.133 Uiso 1 1 d R U . . .
C21 C 1.1134(4) 0.7657(4) 0.33915(19) 0.1047(15) Uani 1 1 d . U . . .
H21A H 1.1927 0.7732 0.3583 0.126 Uiso 1 1 d R U . . .
H21B H 1.1063 0.7019 0.3275 0.126 Uiso 1 1 d R U . . .
C22 C 0.9735(4) 0.8148(4) 0.26802(16) 0.0928(13) Uani 1 1 d . U . . .
H22A H 0.9604 0.8558 0.2405 0.111 Uiso 1 1 d R U . . .
H22B H 0.9700 0.7508 0.2568 0.111 Uiso 1 1 d R U . . .
C23 C 1.0976(5) 0.9330(4) 0.3145(2) 0.1193(18) Uani 1 1 d . U . . .
H23A H 1.0833 0.9751 0.2875 0.143 Uiso 1 1 d R U . . .
H23B H 1.1761 0.9477 0.3328 0.143 Uiso 1 1 d R U . . .
C24 C 1.0964(4) 0.8328(4) 0.29679(18) 0.0958(14) Uani 1 1 d . U . . .
H24 H 1.1609 0.8231 0.2774 0.115 Uiso 1 1 d R U . . .
C25 C 0.4709(3) 0.9779(2) 0.26505(12) 0.0610(8) Uani 1 1 d . U . . .
C26 C 0.3214(3) 1.2184(2) 0.37478(14) 0.0707(9) Uani 1 1 d D U . . .
C27 C 0.7563(4) 0.4372(2) 0.50966(15) 0.0760(10) Uani 1 1 d D U . . .
C28 C 0.5685(4) 0.5943(3) 0.35405(13) 0.0735(10) Uani 1 1 d . U . . .
C29 C 0.4614(4) 0.8739(3) 0.27397(17) 0.0840(13) Uani 1 1 d . U . . .
H29A H 0.5362 0.8515 0.2917 0.126 Uiso 1 1 d R U . . .
H29B H 0.4450 0.8415 0.2441 0.126 Uiso 1 1 d R U . . .
H29C H 0.3964 0.8630 0.2919 0.126 Uiso 1 1 d R U . . .
C30 C 0.5767(4) 0.9992(4) 0.23810(14) 0.0842(12) Uani 1 1 d . U . . .
H30A H 0.6514 0.9813 0.2576 0.126 Uiso 1 1 d R U . . .
H30B H 0.5781 1.0650 0.2317 0.126 Uiso 1 1 d R U . . .
H30C H 0.5677 0.9654 0.2086 0.126 Uiso 1 1 d R U . . .
C31 C 0.3520(3) 1.0087(3) 0.23241(14) 0.0794(11) Uani 1 1 d . U . . .
H31A H 0.3465 0.9802 0.2016 0.119 Uiso 1 1 d R U . . .
H31B H 0.3521 1.0754 0.2290 0.119 Uiso 1 1 d R U . . .
H31C H 0.2837 0.9900 0.2471 0.119 Uiso 1 1 d R U . . .
C32 C 0.2183(12) 1.1667(9) 0.3941(6) 0.103(4) Uani 0.59(2) 1 d D U P A 1
H32A H 0.1823 1.1220 0.3709 0.154 Uiso 0.59(2) 1 calc R U P A 1
H32B H 0.2505 1.1350 0.4231 0.154 Uiso 0.59(2) 1 calc R U P A 1
H32C H 0.1579 1.2108 0.4003 0.154 Uiso 0.59(2) 1 calc R U P A 1
C33' C 0.2874(16) 1.2870(7) 0.3342(4) 0.090(3) Uani 0.59(2) 1 d D U P A 1
H33A H 0.2667 1.2533 0.3048 0.136 Uiso 0.59(2) 1 calc R U P A 1
H33B H 0.2191 1.3236 0.3400 0.136 Uiso 0.59(2) 1 calc R U P A 1
H33C H 0.3550 1.3275 0.3320 0.136 Uiso 0.59(2) 1 calc R U P A 1
C34' C 0.352(2) 1.2788(15) 0.4194(6) 0.097(5) Uani 0.59(2) 1 d D U P A 1
H34A H 0.4159 1.3206 0.4137 0.146 Uiso 0.59(2) 1 d R U P A 1
H34B H 0.2830 1.3142 0.4252 0.146 Uiso 0.59(2) 1 d R U P A 1
H34C H 0.3805 1.2407 0.4467 0.146 Uiso 0.59(2) 1 d R U P A 1
C32' C 0.217(2) 1.1496(17) 0.3791(10) 0.155(9) Uani 0.41(2) 1 d D U P A 2
H32D H 0.2020 1.1118 0.3509 0.233 Uiso 0.41(2) 1 calc R U P A 2
H32E H 0.2397 1.1103 0.4064 0.233 Uiso 0.41(2) 1 calc R U P A 2
H32F H 0.1452 1.1840 0.3826 0.233 Uiso 0.41(2) 1 calc R U P A 2
C33 C 0.251(3) 1.254(2) 0.3274(6) 0.165(9) Uani 0.41(2) 1 d D U P A 2
H33D H 0.2216 1.2016 0.3078 0.247 Uiso 0.41(2) 1 calc R U P A 2
H33E H 0.1840 1.2915 0.3335 0.247 Uiso 0.41(2) 1 calc R U P A 2
H33F H 0.3043 1.2906 0.3112 0.247 Uiso 0.41(2) 1 calc R U P A 2
C34 C 0.376(3) 1.2919(16) 0.4111(9) 0.090(6) Uani 0.41(2) 1 d D U P A 2
H34D H 0.4362 1.3230 0.3959 0.135 Uiso 0.41(2) 1 d R U P A 2
H34E H 0.3175 1.3365 0.4184 0.135 Uiso 0.41(2) 1 d R U P A 2
H34F H 0.4151 1.2633 0.4401 0.135 Uiso 0.41(2) 1 d R U P A 2
C35 C 0.730(4) 0.461(2) 0.5599(7) 0.111(10) Uani 0.160(11) 1 d D U P B 1
H35A H 0.7369 0.4081 0.5806 0.167 Uiso 0.160(11) 1 d R U P B 1
H35B H 0.7987 0.5019 0.5690 0.167 Uiso 0.160(11) 1 d R U P B 1
H35C H 0.6568 0.4946 0.5624 0.167 Uiso 0.160(11) 1 d R U P B 1
C36 C 0.879(2) 0.393(3) 0.5071(13) 0.091(9) Uani 0.160(11) 1 d D U P B 1
H36A H 0.8869 0.3383 0.5271 0.136 Uiso 0.160(11) 1 d R U P B 1
H36B H 0.8728 0.3739 0.4744 0.136 Uiso 0.160(11) 1 d R U P B 1
H36C H 0.9493 0.4317 0.5153 0.136 Uiso 0.160(11) 1 d R U P B 1
C37 C 0.658(4) 0.364(2) 0.4926(16) 0.121(12) Uani 0.160(11) 1 d D U P B 1
H37A H 0.6655 0.3104 0.5131 0.181 Uiso 0.160(11) 1 d R U P B 1
H37B H 0.5779 0.3898 0.4907 0.181 Uiso 0.160(11) 1 d R U P B 1
H37C H 0.6721 0.3461 0.4614 0.181 Uiso 0.160(11) 1 d R U P B 1
C35' C 0.8430(9) 0.4523(4) 0.5558(3) 0.133(4) Uani 0.840(11) 1 d D U P B 2
H35D H 0.8468 0.3968 0.5749 0.200 Uiso 0.840(11) 1 d R U P B 2
H35E H 0.9223 0.4663 0.5484 0.200 Uiso 0.840(11) 1 d R U P B 2
H35F H 0.8152 0.5035 0.5731 0.200 Uiso 0.840(11) 1 d R U P B 2
C36' C 0.8034(10) 0.3543(4) 0.4838(3) 0.129(3) Uani 0.840(11) 1 d D U P B 2
H36D H 0.8103 0.2997 0.5037 0.194 Uiso 0.840(11) 1 d R U P B 2
H36E H 0.7466 0.3425 0.4554 0.194 Uiso 0.840(11) 1 d R U P B 2
H36F H 0.8813 0.3691 0.4753 0.194 Uiso 0.840(11) 1 d R U P B 2
C37' C 0.6317(6) 0.4127(6) 0.5219(3) 0.113(3) Uani 0.840(11) 1 d D U P B 2
H37D H 0.6378 0.3587 0.5421 0.170 Uiso 0.840(11) 1 d R U P B 2
H37E H 0.6022 0.4646 0.5382 0.170 Uiso 0.840(11) 1 d R U P B 2
H37F H 0.5766 0.4001 0.4932 0.170 Uiso 0.840(11) 1 d R U P B 2
C38 C 0.4693(4) 0.6679(3) 0.35244(17) 0.0890(12) Uani 1 1 d . U . . .
H38A H 0.4255 0.6727 0.3206 0.133 Uiso 1 1 d R U . . .
H38B H 0.5050 0.7272 0.3621 0.133 Uiso 1 1 d R U . . .
H38C H 0.4145 0.6498 0.3738 0.133 Uiso 1 1 d R U . . .
C39 C 0.5040(5) 0.4987(3) 0.34753(18) 0.1078(17) Uani 1 1 d . U . . .
H39A H 0.5649 0.4520 0.3566 0.162 Uiso 1 1 d R U . . .
H39B H 0.4693 0.4902 0.3147 0.162 Uiso 1 1 d R U . . .
H39C H 0.4416 0.4932 0.3672 0.162 Uiso 1 1 d R U . . .
C40 C 0.6361(6) 0.6091(4) 0.31247(17) 0.1089(18) Uani 1 1 d . U . . .
H40A H 0.6938 0.5596 0.3118 0.163 Uiso 1 1 d R U . . .
H40B H 0.6780 0.6678 0.3165 0.163 Uiso 1 1 d R U . . .
H40C H 0.5804 0.6096 0.2831 0.163 Uiso 1 1 d R U . . .
C41 C 0.4294(6) 0.9076(7) 0.4289(3) 0.174(3) Uani 1 1 d D U . . .
H41A H 0.4264 0.8696 0.4005 0.209 Uiso 1 1 calc R U . . .
H41B H 0.4421 0.9718 0.4200 0.209 Uiso 1 1 calc R U . . .
Cl1 Cl 0.2927(2) 0.9000(2) 0.44881(9) 0.1987(11) Uani 1 1 d D U . . .
Cl2 Cl 0.5444(3) 0.8746(2) 0.46748(14) 0.2337(15) Uani 1 1 d D U . . .
C42 C 0.734(3) 0.726(2) 0.180(3) 0.348(3) Uani 0.368(9) 1 d D U P C 1
H42A H 0.7502 0.7255 0.2143 0.417 Uiso 0.368(9) 1 calc R U P C 1
H42B H 0.7898 0.6845 0.1673 0.417 Uiso 0.368(9) 1 calc R U P C 1
Cl3 Cl 0.5819(16) 0.6962(12) 0.1586(8) 0.357(7) Uani 0.368(9) 1 d D U P C 1
Cl4 Cl 0.7446(19) 0.8401(14) 0.1577(9) 0.407(9) Uani 0.368(9) 1 d D U P C 1
C42' C 0.7184(14) 0.769(3) 0.1575(11) 0.338(8) Uani 0.632(9) 1 d D U P C 2
H42C H 0.7648 0.8207 0.1735 0.406 Uiso 0.632(9) 1 calc R U P C 2
H42D H 0.7686 0.7360 0.1381 0.406 Uiso 0.632(9) 1 calc R U P C 2
Cl3' Cl 0.6665(10) 0.6949(7) 0.1986(4) 0.339(5) Uani 0.632(9) 1 d D U P C 2
Cl4' Cl 0.5844(8) 0.8093(7) 0.1231(3) 0.327(5) Uani 0.632(9) 1 d D U P C 2
N1 N 0.8053(2) 1.00695(17) 0.42518(8) 0.0464(6) Uani 1 1 d . U . . .
N2 N 0.8763(2) 0.84272(17) 0.45792(8) 0.0451(5) Uani 1 1 d . U . . .
N3 N 0.9282(2) 0.85852(17) 0.34818(10) 0.0524(6) Uani 1 1 d . U . . .
O1 O 0.67105(18) 0.94772(15) 0.34054(7) 0.0569(6) Uani 1 1 d . U . . .
O2 O 0.7117(2) 0.75422(15) 0.38597(7) 0.0587(6) Uani 1 1 d . U . . .
Zn1 Zn 0.78625(3) 0.87808(2) 0.38876(2) 0.04549(15) Uani 1 1 d . U . . .

loop_
_atom_site_aniso_label
_atom_site_aniso_U_11
_atom_site_aniso_U_22
_atom_site_aniso_U_33
_atom_site_aniso_U_23
_atom_site_aniso_U_13
_atom_site_aniso_U_12
C19 0.075(2) 0.126(4) 0.064(2) -0.019(2) 0.0122(18) -0.001(2)
C1 0.0400(14) 0.0465(16) 0.0504(15) 0.0025(12) -0.0020(12) -0.0025(12)
C2 0.0422(14) 0.0508(17) 0.0500(16) 0.0081(12) -0.0050(12) -0.0058(12)
C3 0.0393(15) 0.0565(18) 0.0644(19) 0.0121(14) -0.0102(13) 0.0004(13)
C4 0.0464(16) 0.0525(17) 0.068(2) 0.0129(15) 0.0032(14) 0.0068(13)
C5 0.0572(18) 0.0501(17) 0.0551(18) 0.0004(13) 0.0002(14) 0.0076(14)
C6 0.0436(15) 0.0456(16) 0.0509(16) 0.0004(12) -0.0049(12) 0.0032(12)
C7 0.0501(16) 0.0411(16) 0.0510(16) -0.0060(12) -0.0026(13) 0.0009(12)
C8 0.0411(14) 0.0451(15) 0.0431(14) -0.0032(12) -0.0074(11) -0.0005(12)
C9 0.0472(15) 0.0431(15) 0.0464(15) -0.0025(12) -0.0057(12) 0.0029(12)
C10 0.0400(14) 0.0438(15) 0.0434(14) -0.0053(12) -0.0015(11) -0.0037(12)
C11 0.0488(16) 0.0505(17) 0.0496(16) -0.0025(13) -0.0028(13) -0.0024(13)
C12 0.0499(16) 0.0416(15) 0.0579(17) -0.0018(13) 0.0083(13) -0.0018(12)
C13 0.0600(19) 0.0497(18) 0.0625(19) 0.0022(14) 0.0094(15) 0.0009(14)
C14 0.065(2) 0.0414(16) 0.079(2) 0.0037(15) 0.0198(17) 0.0018(14)
C15 0.064(2) 0.0418(17) 0.082(2) -0.0095(15) 0.0176(17) -0.0103(14)
C16 0.0600(19) 0.0498(17) 0.0617(19) -0.0120(14) 0.0151(15) -0.0142(14)
C17 0.0498(16) 0.0471(16) 0.0525(16) -0.0052(13) 0.0117(13) -0.0096(13)
C18 0.083(3) 0.109(3) 0.092(3) 0.015(3) 0.028(2) 0.040(3)
C20 0.116(4) 0.066(3) 0.168(5) -0.025(3) 0.077(3) -0.038(2)
C21 0.080(3) 0.124(4) 0.114(4) -0.022(3) 0.026(3) 0.027(3)
C22 0.096(3) 0.114(4) 0.074(3) -0.014(2) 0.031(2) -0.010(3)
C23 0.105(4) 0.122(4) 0.144(5) -0.027(4) 0.062(3) -0.047(3)
C24 0.076(3) 0.124(4) 0.096(3) -0.031(3) 0.040(2) -0.019(3)
C25 0.0537(18) 0.066(2) 0.0561(18) 0.0006(15) -0.0134(14) -0.0030(15)
C26 0.0589(19) 0.063(2) 0.089(2) 0.0073(18) 0.0075(18) 0.0193(16)
C27 0.086(2) 0.0485(19) 0.096(3) 0.0117(18) 0.022(2) 0.0064(17)
C28 0.086(3) 0.072(2) 0.062(2) -0.0146(18) 0.0085(18) -0.038(2)
C29 0.089(3) 0.064(2) 0.087(3) -0.0114(19) -0.025(2) -0.0109(19)
C30 0.075(2) 0.114(3) 0.061(2) -0.005(2) 0.0046(18) 0.006(2)
C31 0.069(2) 0.093(3) 0.066(2) 0.001(2) -0.0219(18) 0.000(2)
C32 0.091(6) 0.085(7) 0.144(10) -0.020(6) 0.057(6) 0.012(5)
C33' 0.112(7) 0.060(5) 0.089(5) 0.003(4) -0.016(5) 0.029(5)
C34' 0.089(8) 0.116(11) 0.091(6) -0.017(7) 0.025(6) 0.022(6)
C32' 0.090(10) 0.102(11) 0.30(3) -0.068(12) 0.123(15) -0.006(7)
C33 0.18(2) 0.20(2) 0.111(10) 0.004(10) -0.007(9) 0.154(15)
C34 0.091(12) 0.058(7) 0.126(13) -0.003(7) 0.034(8) 0.026(6)
C35 0.15(3) 0.089(18) 0.105(11) 0.051(10) 0.052(16) 0.043(17)
C36 0.094(12) 0.083(19) 0.096(19) 0.037(15) 0.018(14) 0.028(12)
C37 0.120(18) 0.080(18) 0.16(2) 0.051(16) 0.02(2) -0.037(16)
C35' 0.176(8) 0.072(4) 0.134(5) 0.049(4) -0.030(5) -0.003(4)
C36' 0.168(8) 0.059(3) 0.169(7) 0.007(4) 0.054(6) 0.032(4)
C37' 0.113(4) 0.102(5) 0.132(6) 0.050(5) 0.043(4) 0.004(4)
C38 0.078(3) 0.092(3) 0.089(3) 0.008(2) -0.013(2) -0.025(2)
C39 0.127(4) 0.088(3) 0.100(3) -0.017(3) -0.011(3) -0.055(3)
C40 0.132(4) 0.128(4) 0.071(3) -0.032(3) 0.027(3) -0.053(3)
C41 0.173(4) 0.180(5) 0.169(5) 0.001(4) 0.028(4) -0.011(4)
Cl1 0.1513(17) 0.291(3) 0.1528(18) 0.0263(19) 0.0199(15) -0.0509(19)
Cl2 0.173(2) 0.282(4) 0.260(3) 0.095(3) 0.073(2) 0.065(2)
C42 0.348(3) 0.348(3) 0.348(3) 0.00000(10) 0.0535(4) 0.00000(10)
Cl3 0.346(8) 0.347(10) 0.362(11) -0.018(9) 0.004(8) 0.010(7)
Cl4 0.414(12) 0.390(10) 0.418(12) 0.013(9) 0.064(9) -0.033(8)
C42' 0.342(9) 0.337(9) 0.338(9) 0.000(5) 0.058(5) 0.001(5)
Cl3' 0.376(8) 0.313(7) 0.318(8) 0.014(5) 0.019(6) -0.004(6)
Cl4' 0.332(7) 0.391(9) 0.264(6) 0.026(6) 0.062(5) -0.052(6)
N1 0.0425(12) 0.0470(13) 0.0451(12) -0.0045(10) -0.0075(10) 0.0020(10)
N2 0.0443(12) 0.0414(12) 0.0461(13) -0.0044(10) -0.0041(10) -0.0028(10)
N3 0.0484(14) 0.0487(14) 0.0597(15) -0.0021(11) 0.0067(11) -0.0032(11)
O1 0.0498(11) 0.0616(13) 0.0537(12) -0.0096(10) -0.0102(9) 0.0136(10)
O2 0.0670(14) 0.0552(13) 0.0504(12) -0.0010(10) -0.0015(10) -0.0204(10)
Zn1 0.0416(2) 0.0443(2) 0.0478(2) -0.00343(13) -0.00157(14) -0.00237(13)

loop_
_atom_type_symbol
_atom_type_description
_atom_type_scat_dispersion_real
_atom_type_scat_dispersion_imag
_atom_type_scat_source
C C 0.0033 0.0016 'International Tables Vol C Tables 4.2.6.8 and 6.1.1.4'
H H 0.0000 0.0000 'International Tables Vol C Tables 4.2.6.8 and 6.1.1.4'
N N 0.0061 0.0033 'International Tables Vol C Tables 4.2.6.8 and 6.1.1.4'
O O 0.0106 0.0060 'International Tables Vol C Tables 4.2.6.8 and 6.1.1.4'
Zn Zn 0.2839 1.4301 'International Tables Vol C Tables 4.2.6.8 and 6.1.1.4'
Cl Cl 0.1484 0.1585 'International Tables Vol C Tables 4.2.6.8 and 6.1.1.4'

loop_
_geom_angle_atom_site_label_1
_geom_angle_atom_site_label_2
_geom_angle_atom_site_label_3
_geom_angle
_geom_angle_site_symmetry_1
_geom_angle_site_symmetry_3
_geom_angle_publ_flag
N3 C19 C22 112.6(3) . . ?
N3 C19 H19A 109.1 . . ?
C22 C19 H19A 109.1 . . ?
N3 C19 H19B 109.1 . . ?
C22 C19 H19B 109.1 . . ?
H19A C19 H19B 107.8 . . ?
O1 C1 C6 122.1(2) . . ?
O1 C1 C2 121.0(3) . . ?
C6 C1 C2 116.8(3) . . ?
C3 C2 C1 118.0(3) . . ?
C3 C2 C25 122.7(3) . . ?
C1 C2 C25 119.3(3) . . ?
C2 C3 C4 125.7(3) . . ?
C2 C3 H3 117.4 . . ?
C4 C3 H3 117.0 . . ?
C5 C4 C3 116.2(3) . . ?
C5 C4 C26 123.0(3) . . ?
C3 C4 C26 120.9(3) . . ?
C4 C5 C6 122.1(3) . . ?
C4 C5 H5 118.9 . . ?
C6 C5 H5 119.0 . . ?
C5 C6 C7 116.3(3) . . ?
C5 C6 C1 120.7(3) . . ?
C7 C6 C1 122.9(3) . . ?
N1 C7 C6 126.3(3) . . ?
N1 C7 H7 116.8 . . ?
C6 C7 H7 116.9 . . ?
C9 C8 C10 121.5(2) . . ?
C9 C8 N1 123.8(2) . . ?
C10 C8 N1 114.6(2) . . ?
C8 C9 C10 119.3(3) . 3_776 ?
C8 C9 H9 120.5 . . ?
C10 C9 H9 120.3 3_776 . ?
C9 C10 C8 119.2(2) 3_776 . ?
C9 C10 N2 125.0(3) 3_776 . ?
C8 C10 N2 115.8(2) . . ?
N2 C11 C12 126.5(3) . . ?
N2 C11 H11 116.6 . . ?
C12 C11 H11 116.9 . . ?
C13 C12 C17 120.7(3) . . ?
C13 C12 C11 115.5(3) . . ?
C17 C12 C11 123.8(3) . . ?
C14 C13 C12 122.5(3) . . ?
C14 C13 H13 118.4 . . ?
C12 C13 H13 119.1 . . ?
C13 C14 C15 115.8(3) . . ?
C13 C14 C27 123.0(3) . . ?
C15 C14 C27 121.2(3) . . ?
C16 C15 C14 125.7(3) . . ?
C16 C15 H15 117.2 . . ?
C14 C15 H15 117.2 . . ?
C15 C16 C17 118.1(3) . . ?
C15 C16 C28 122.1(3) . . ?
C17 C16 C28 119.7(3) . . ?
O2 C17 C12 123.1(3) . . ?
O2 C17 C16 119.7(3) . . ?
C12 C17 C16 117.2(3) . . ?
N3 C18 C21 111.8(4) . . ?
N3 C18 H18A 109.3 . . ?
C21 C18 H18A 110.3 . . ?
N3 C18 H18B 108.5 . . ?
C21 C18 H18B 108.9 . . ?
H18A C18 H18B 107.9 . . ?
N3 C20 C23 112.6(4) . . ?
N3 C20 H20A 107.8 . . ?
C23 C20 H20A 108.3 . . ?
N3 C20 H20B 110.0 . . ?
C23 C20 H20B 110.0 . . ?
H20A C20 H20B 108.0 . . ?
C18 C21 C24 108.5(4) . . ?
C18 C21 H21A 110.3 . . ?
C24 C21 H21A 111.3 . . ?
C18 C21 H21B 109.0 . . ?
C24 C21 H21B 109.2 . . ?
H21A C21 H21B 108.4 . . ?
C24 C22 C19 108.8(4) . . ?
C24 C22 H22A 110.2 . . ?
C19 C22 H22A 111.5 . . ?
C24 C22 H22B 109.1 . . ?
C19 C22 H22B 108.8 . . ?
H22A C22 H22B 108.4 . . ?
C24 C23 C20 108.9(4) . . ?
C24 C23 H23A 109.5 . . ?
C20 C23 H23A 109.1 . . ?
C24 C23 H23B 110.1 . . ?
C20 C23 H23B 110.9 . . ?
H23A C23 H23B 108.3 . . ?
C23 C24 C22 107.6(5) . . ?
C23 C24 C21 109.9(4) . . ?
C22 C24 C21 108.2(4) . . ?
C23 C24 H24 110.5 . . ?
C22 C24 H24 110.8 . . ?
C21 C24 H24 109.8 . . ?
C29 C25 C30 110.9(4) . . ?
C29 C25 C2 110.7(3) . . ?
C30 C25 C2 109.0(3) . . ?
C29 C25 C31 107.6(3) . . ?
C30 C25 C31 107.2(3) . . ?
C2 C25 C31 111.4(3) . . ?
C34' C26 C4 115.1(9) . . ?
C34 C26 C4 108.8(11) . . ?
C34' C26 C33' 105.2(10) . . ?
C4 C26 C33' 111.5(8) . . ?
C34 C26 C33 117.4(16) . . ?
C4 C26 C33 109.5(10) . . ?
C34' C26 C32 93.6(13) . . ?
C4 C26 C32 112.1(6) . . ?
C33' C26 C32 118.1(10) . . ?
C34 C26 C32' 127.8(17) . . ?
C4 C26 C32' 101.6(11) . . ?
C33 C26 C32' 89.6(11) . . ?
C35' C27 C37' 108.5(6) . . ?
C35' C27 C36' 107.7(6) . . ?
C37' C27 C36' 108.9(5) . . ?
C36 C27 C37 108(2) . . ?
C36 C27 C35 116(2) . . ?
C37 C27 C35 103(3) . . ?
C35' C27 C14 112.1(3) . . ?
C36 C27 C14 107.3(12) . . ?
C37' C27 C14 109.5(4) . . ?
C36' C27 C14 110.1(4) . . ?
C37 C27 C14 112.3(14) . . ?
C35 C27 C14 111.0(11) . . ?
C40 C28 C38 109.1(4) . . ?
C40 C28 C39 108.0(4) . . ?
C38 C28 C39 106.7(4) . . ?
C40 C28 C16 110.8(3) . . ?
C38 C28 C16 110.8(3) . . ?
C39 C28 C16 111.3(3) . . ?
C25 C29 H29A 109.8 . . ?
C25 C29 H29B 109.6 . . ?
H29A C29 H29B 109.5 . . ?
C25 C29 H29C 109.0 . . ?
H29A C29 H29C 109.5 . . ?
H29B C29 H29C 109.5 . . ?
C25 C30 H30A 108.9 . . ?
C25 C30 H30B 109.0 . . ?
H30A C30 H30B 109.5 . . ?
C25 C30 H30C 110.5 . . ?
H30A C30 H30C 109.5 . . ?
H30B C30 H30C 109.5 . . ?
C25 C31 H31A 110.6 . . ?
C25 C31 H31B 109.1 . . ?
H31A C31 H31B 109.5 . . ?
C25 C31 H31C 108.7 . . ?
H31A C31 H31C 109.5 . . ?
H31B C31 H31C 109.5 . . ?
C26 C32 H32A 109.5 . . ?
C26 C32 H32B 109.5 . . ?
H32A C32 H32B 109.5 . . ?
C26 C32 H32C 109.5 . . ?
H32A C32 H32C 109.5 . . ?
H32B C32 H32C 109.5 . . ?
C26 C33' H33A 109.5 . . ?
C26 C33' H33B 109.5 . . ?
H33A C33' H33B 109.5 . . ?
C26 C33' H33C 109.5 . . ?
H33A C33' H33C 109.5 . . ?
H33B C33' H33C 109.5 . . ?
C26 C34' H34A 107.0 . . ?
C26 C34' H34B 110.8 . . ?
H34A C34' H34B 109.5 . . ?
C26 C34' H34C 110.6 . . ?
H34A C34' H34C 109.5 . . ?
H34B C34' H34C 109.5 . . ?
C26 C32' H32D 109.5 . . ?
C26 C32' H32E 109.5 . . ?
H32D C32' H32E 109.5 . . ?
C26 C32' H32F 109.5 . . ?
H32D C32' H32F 109.5 . . ?
H32E C32' H32F 109.5 . . ?
C26 C33 H33D 109.5 . . ?
C26 C33 H33E 109.5 . . ?
H33D C33 H33E 109.5 . . ?
C26 C33 H33F 109.5 . . ?
H33D C33 H33F 109.5 . . ?
H33E C33 H33F 109.5 . . ?
C26 C34 H34D 104.3 . . ?
C26 C34 H34E 112.7 . . ?
H34D C34 H34E 109.5 . . ?
C26 C34 H34F 111.3 . . ?
H34D C34 H34F 109.5 . . ?
H34E C34 H34F 109.5 . . ?
C27 C35 H35A 112.3 . . ?
C27 C35 H35B 97.6 . . ?
H35A C35 H35B 109.5 . . ?
C27 C35 H35C 117.7 . . ?
H35A C35 H35C 109.5 . . ?
H35B C35 H35C 109.5 . . ?
C27 C36 H36A 108.2 . . ?
C27 C36 H36B 103.3 . . ?
H36A C36 H36B 109.5 . . ?
C27 C36 H36C 116.7 . . ?
H36A C36 H36C 109.5 . . ?
H36B C36 H36C 109.5 . . ?
C27 C37 H37A 111.3 . . ?
C27 C37 H37B 111.6 . . ?
H37A C37 H37B 109.5 . . ?
C27 C37 H37C 105.4 . . ?
H37A C37 H37C 109.5 . . ?
H37B C37 H37C 109.5 . . ?
C27 C35' H35D 109.6 . . ?
C27 C35' H35E 109.0 . . ?
H35D C35' H35E 109.5 . . ?
C27 C35' H35F 109.8 . . ?
H35D C35' H35F 109.5 . . ?
H35E C35' H35F 109.5 . . ?
C27 C36' H36D 110.6 . . ?
C27 C36' H36E 107.9 . . ?
H36D C36' H36E 109.5 . . ?
C27 C36' H36F 109.9 . . ?
H36D C36' H36F 109.5 . . ?
H36E C36' H36F 109.5 . . ?
C27 C37' H37D 109.8 . . ?
C27 C37' H37E 108.9 . . ?
H37D C37' H37E 109.5 . . ?
C27 C37' H37F 109.7 . . ?
H37D C37' H37F 109.5 . . ?
H37E C37' H37F 109.5 . . ?
C28 C38 H38A 109.9 . . ?
C28 C38 H38B 109.6 . . ?
H38A C38 H38B 109.5 . . ?
C28 C38 H38C 108.9 . . ?
H38A C38 H38C 109.5 . . ?
H38B C38 H38C 109.5 . . ?
C28 C39 H39A 106.8 . . ?
C28 C39 H39B 109.8 . . ?
H39A C39 H39B 109.5 . . ?
C28 C39 H39C 111.7 . . ?
H39A C39 H39C 109.5 . . ?
H39B C39 H39C 109.5 . . ?
C28 C40 H40A 109.2 . . ?
C28 C40 H40B 108.8 . . ?
H40A C40 H40B 109.5 . . ?
C28 C40 H40C 110.4 . . ?
H40A C40 H40C 109.5 . . ?
H40B C40 H40C 109.5 . . ?
Cl2 C41 Cl1 114.2(5) . . ?
Cl2 C41 H41A 108.7 . . ?
Cl1 C41 H41A 108.7 . . ?
Cl2 C41 H41B 108.7 . . ?
Cl1 C41 H41B 108.7 . . ?
H41A C41 H41B 107.6 . . ?
Cl4 C42 Cl3 102.8(11) . . ?
Cl4 C42 H42A 111.2 . . ?
Cl3 C42 H42A 111.2 . . ?
Cl4 C42 H42B 111.2 . . ?
Cl3 C42 H42B 111.2 . . ?
H42A C42 H42B 109.1 . . ?
Cl4' C42' Cl3' 103.4(9) . . ?
Cl4' C42' H42C 111.1 . . ?
Cl3' C42' H42C 111.1 . . ?
Cl4' C42' H42D 111.1 . . ?
Cl3' C42' H42D 111.1 . . ?
H42C C42' H42D 109.0 . . ?
C7 N1 C8 120.5(2) . . ?
C7 N1 Zn1 124.33(18) . . ?
C8 N1 Zn1 112.83(18) . . ?
C11 N2 C10 122.2(2) . . ?
C11 N2 Zn1 125.72(19) . . ?
C10 N2 Zn1 111.84(18) . . ?
C19 N3 C20 108.1(4) . . ?
C19 N3 C18 107.7(3) . . ?
C20 N3 C18 109.0(4) . . ?
C19 N3 Zn1 109.3(2) . . ?
C20 N3 Zn1 111.8(2) . . ?
C18 N3 Zn1 110.8(2) . . ?
C1 O1 Zn1 129.35(18) . . ?
C17 O2 Zn1 133.09(18) . . ?
O2 Zn1 O1 101.62(9) . . ?
O2 Zn1 N1 145.43(10) . . ?
O1 Zn1 N1 84.53(8) . . ?
O2 Zn1 N3 101.91(10) . . ?
O1 Zn1 N3 98.54(10) . . ?
N1 Zn1 N3 110.84(10) . . ?
O2 Zn1 N2 87.62(9) . . ?
O1 Zn1 N2 156.41(9) . . ?
N1 Zn1 N2 75.99(9) . . ?
N3 Zn1 N2 100.72(10) . . ?

loop_
_geom_bond_atom_site_label_1
_geom_bond_atom_site_label_2
_geom_bond_distance
_geom_bond_site_symmetry_2
_geom_bond_publ_flag
C19 N3 1.463(5) . ?
C19 C22 1.525(6) . ?
C19 H19A 0.9700 . ?
C19 H19B 0.9700 . ?
C1 O1 1.298(4) . ?
C1 C6 1.431(4) . ?
C1 C2 1.443(4) . ?
C2 C3 1.367(5) . ?
C2 C25 1.538(4) . ?
C3 C4 1.406(5) . ?
C3 H3 0.9300 . ?
C4 C5 1.365(4) . ?
C4 C26 1.529(5) . ?
C5 C6 1.410(4) . ?
C5 H5 0.9300 . ?
C6 C7 1.419(4) . ?
C7 N1 1.287(4) . ?
C7 H7 0.9302 . ?
C8 C9 1.386(4) . ?
C8 C10 1.399(4) . ?
C8 N1 1.419(3) . ?
C9 C10 1.395(4) 3_776 ?
C9 H9 0.9300 . ?
C10 C9 1.395(4) 3_776 ?
C10 N2 1.413(4) . ?
C11 N2 1.277(4) . ?
C11 C12 1.442(4) . ?
C11 H11 0.9300 . ?
C12 C13 1.408(4) . ?
C12 C17 1.419(4) . ?
C13 C14 1.370(5) . ?
C13 H13 0.9300 . ?
C14 C15 1.391(5) . ?
C14 C27 1.545(5) . ?
C15 C16 1.378(5) . ?
C15 H15 0.9301 . ?
C16 C17 1.435(4) . ?
C16 C28 1.549(5) . ?
C17 O2 1.303(4) . ?
C18 N3 1.485(5) . ?
C18 C21 1.537(6) . ?
C18 H18A 0.9700 . ?
C18 H18B 0.9700 . ?
C20 N3 1.472(5) . ?
C20 C23 1.515(7) . ?
C20 H20A 0.9699 . ?
C20 H20B 0.9701 . ?
C21 C24 1.529(8) . ?
C21 H21A 0.9699 . ?
C21 H21B 0.9702 . ?
C22 C24 1.505(6) . ?
C22 H22A 0.9700 . ?
C22 H22B 0.9700 . ?
C23 C24 1.520(8) . ?
C23 H23A 0.9701 . ?
C23 H23B 0.9701 . ?
C24 H24 0.9802 . ?
C25 C29 1.517(5) . ?
C25 C30 1.533(6) . ?
C25 C31 1.559(4) . ?
C26 C34' 1.529(8) . ?
C26 C34 1.535(9) . ?
C26 C33' 1.518(7) . ?
C26 C33 1.535(9) . ?
C26 C32 1.537(8) . ?
C26 C32' 1.541(9) . ?
C27 C35' 1.519(6) . ?
C27 C36 1.523(10) . ?
C27 C37' 1.523(6) . ?
C27 C36' 1.531(6) . ?
C27 C37 1.537(10) . ?
C27 C35 1.537(10) . ?
C28 C40 1.509(6) . ?
C28 C38 1.523(7) . ?
C28 C39 1.544(5) . ?
C29 H29A 0.9600 . ?
C29 H29B 0.9599 . ?
C29 H29C 0.9599 . ?
C30 H30A 0.9600 . ?
C30 H30B 0.9599 . ?
C30 H30C 0.9600 . ?
C31 H31A 0.9598 . ?
C31 H31B 0.9600 . ?
C31 H31C 0.9601 . ?
C32 H32A 0.9600 . ?
C32 H32B 0.9600 . ?
C32 H32C 0.9600 . ?
C33' H33A 0.9600 . ?
C33' H33B 0.9600 . ?
C33' H33C 0.9600 . ?
C34' H34A 0.9598 . ?
C34' H34B 0.9600 . ?
C34' H34C 0.9602 . ?
C32' H32D 0.9600 . ?
C32' H32E 0.9600 . ?
C32' H32F 0.9600 . ?
C33 H33D 0.9600 . ?
C33 H33E 0.9600 . ?
C33 H33F 0.9600 . ?
C34 H34D 0.9600 . ?
C34 H34E 0.9600 . ?
C34 H34F 0.9600 . ?
C35 H35A 0.9601 . ?
C35 H35B 0.9600 . ?
C35 H35C 0.9602 . ?
C36 H36A 0.9599 . ?
C36 H36B 0.9599 . ?
C36 H36C 0.9601 . ?
C37 H37A 0.9600 . ?
C37 H37B 0.9600 . ?
C37 H37C 0.9600 . ?
C35' H35D 0.9598 . ?
C35' H35E 0.9601 . ?
C35' H35F 0.9600 . ?
C36' H36D 0.9599 . ?
C36' H36E 0.9602 . ?
C36' H36F 0.9600 . ?
C37' H37D 0.9600 . ?
C37' H37E 0.9601 . ?
C37' H37F 0.9599 . ?
C38 H38A 0.9601 . ?
C38 H38B 0.9600 . ?
C38 H38C 0.9600 . ?
C39 H39A 0.9600 . ?
C39 H39B 0.9600 . ?
C39 H39C 0.9601 . ?
C40 H40A 0.9600 . ?
C40 H40B 0.9600 . ?
C40 H40C 0.9602 . ?
C41 Cl2 1.622(6) . ?
C41 Cl1 1.707(7) . ?
C41 H41A 0.9700 . ?
C41 H41B 0.9700 . ?
C42 Cl4 1.755(10) . ?
C42 Cl3 1.761(10) . ?
C42 H42A 0.9700 . ?
C42 H42B 0.9700 . ?
C42' Cl4' 1.751(10) . ?
C42' Cl3' 1.743(10) . ?
C42' H42C 0.9700 . ?
C42' H42D 0.9700 . ?
N1 Zn1 2.111(2) . ?
N2 Zn1 2.124(2) . ?
N3 Zn1 2.114(3) . ?
O1 Zn1 1.9940(19) . ?
O2 Zn1 1.955(2) . ?
